data_2210891
loop_
_publ_author_name
'Sundar, T. V.'
'Parthasarathi, V.'
'Bansal, Ranju'
'Zoufal\'a, Petra'
'Lang, H.'

_publ_section_title
;Dimethyl
 4-[4-(2-methoxy-2-oxoethoxy)phenyl]-2,6-dimethyl-1,4-dihydropyridine-3,5-dicarboxylate
;
_journal_coeditor_code BT2190
_journal_issue 11
_journal_name_full 'Acta Crystallographica Section E'
_journal_page_first o4963
_journal_page_last o4965
_journal_paper_doi 10.1107/S160053680604089X
_journal_volume 62
_journal_year 2006
_chemical_formula_iupac 'C20 H23 N O7'
_chemical_formula_moiety 'C20 H23 N O7'
_chemical_formula_sum 'C20 H23 N O7'
_chemical_formula_weight 389.39
_chemical_melting_point .412E-305
_chemical_name_systematic
;
Dimethyl 4-[4-(2-methoxy-2-oxoethoxy)phenyl]-2,6-dimethyl-
1,4-dihydropyridine-3,5-dicarboxylate
;
_space_group_IT_number 61
_symmetry_cell_setting orthorhombic
_symmetry_space_group_name_Hall '-P 2ac 2ab'
_symmetry_space_group_name_H-M 'P b c a'
_atom_sites_solution_hydrogens geom
_atom_sites_solution_primary direct
_atom_sites_solution_secondary difmap
_audit_creation_method SHELXL97
_cell_angle_alpha 90.00
_cell_angle_beta 90.00
_cell_angle_gamma 90.00
_cell_formula_units_Z 8
_cell_length_a 14.4587(12)
_cell_length_b 14.4275(10)
_cell_length_c 19.0072(13)
_cell_measurement_reflns_used 12929
_cell_measurement_temperature 293(2)
_cell_measurement_theta_max 25.9998
_cell_measurement_theta_min 2.9197
_cell_volume 3965.0(5)
_computing_cell_refinement 'CrysAlis CCD'
_computing_data_collection 'CrysAlis CCD (Oxford Diffraction, 2006)'
_computing_data_reduction 'CrysAlis RED (Oxford Diffraction, 2006)'
_computing_molecular_graphics 'ORTEP3 (Farrugia, 1997) and PLATON (Spek, 2003)'
_computing_publication_material 'SHELXL97 and PARST (Nardelli, 1995)'
_computing_structure_refinement 'SHELXL97 (Sheldrick, 1997)'
_computing_structure_solution 'SHELXS97 (Sheldrick, 1997)'
_diffrn_ambient_temperature 293(2)
_diffrn_measured_fraction_theta_full 0.998
_diffrn_measured_fraction_theta_max 0.998
_diffrn_measurement_device 'Oxford Gemini S'
_diffrn_measurement_device_type 'Oxford Gemini S CCD area-detector'
_diffrn_measurement_method \w
_diffrn_radiation_monochromator graphite
_diffrn_radiation_source 'fine-focus sealed tube'
_diffrn_radiation_type MoK\a
_diffrn_radiation_wavelength 0.71073
_diffrn_reflns_av_R_equivalents 0.0284
_diffrn_reflns_av_sigmaI/netI 0.0149
_diffrn_reflns_limit_h_max 17
_diffrn_reflns_limit_h_min -17
_diffrn_reflns_limit_k_max 17
_diffrn_reflns_limit_k_min -17
_diffrn_reflns_limit_l_max 23
_diffrn_reflns_limit_l_min -23
_diffrn_reflns_number 35852
_diffrn_reflns_theta_full 26.00
_diffrn_reflns_theta_max 26.00
_diffrn_reflns_theta_min 2.93
_exptl_absorpt_coefficient_mu 0.1
_exptl_absorpt_correction_T_max 0.950
_exptl_absorpt_correction_T_min 0.873
_exptl_absorpt_correction_type multi-scan
_exptl_absorpt_process_details '(ABSPACK in CrysAlis RED; Oxford Diffraction, 2006)'
_exptl_crystal_colour yellow
_exptl_crystal_density_diffrn 1.305
_exptl_crystal_density_method 'not measured'
_exptl_crystal_description isomeric
_exptl_crystal_F_000 1648
_exptl_crystal_size_max 0.5
_exptl_crystal_size_mid 0.5
_exptl_crystal_size_min 0.5
_refine_diff_density_max 0.196
_refine_diff_density_min -0.160
_refine_ls_extinction_method none
_refine_ls_goodness_of_fit_ref 1.091
_refine_ls_hydrogen_treatment mixed
_refine_ls_matrix_type full
_refine_ls_number_parameters 262
_refine_ls_number_reflns 3888
_refine_ls_number_restraints 0
_refine_ls_restrained_S_all 1.091
_refine_ls_R_factor_all 0.0704
_refine_ls_R_factor_gt 0.0506
_refine_ls_shift/su_max 0.000
_refine_ls_shift/su_mean 0.000
_refine_ls_structure_factor_coef Fsqd
_refine_ls_weighting_details 'calc w = 1/[\s^2^(Fo^2^)+(0.0519P)^2^+1.4635P] where P=(Fo^2^+2Fc^2^)/3'
_refine_ls_weighting_scheme calc
_refine_ls_wR_factor_gt 0.1182
_refine_ls_wR_factor_ref 0.1334
_reflns_number_gt 3024
_reflns_number_total 3888
_reflns_threshold_expression I>2\s(I)
_cod_data_source_file bt2190.cif
_cod_data_source_block I
_cod_database_code 2210891
_cod_database_fobs_code 2210891

loop_
_symmetry_equiv_pos_as_xyz
'x, y, z'
'-x+1/2, -y, z+1/2'
'-x, y+1/2, -z+1/2'
'x+1/2, -y+1/2, -z'
'-x, -y, -z'
'x-1/2, y, -z-1/2'
'x, -y-1/2, z-1/2'
'-x-1/2, y-1/2, z'

loop_
_atom_site_type_symbol
_atom_site_label
_atom_site_fract_x
_atom_site_fract_y
_atom_site_fract_z
_atom_site_U_iso_or_equiv
_atom_site_adp_type
_atom_site_calc_flag
_atom_site_refinement_flags
_atom_site_occupancy
N N1 -0.17295(13) 0.60961(13) 0.62388(10) 0.0590(5) Uani d . 1
H H1 -0.1923(17) 0.5687(18) 0.6481(13) 0.074(8) Uiso d . 1
C C2 -0.22259(13) 0.62733(14) 0.56322(11) 0.0532(5) Uani d . 1
C C3 -0.19814(12) 0.69971(13) 0.52279(10) 0.0485(5) Uani d . 1
C C4 -0.10975(12) 0.75370(12) 0.53804(9) 0.0439(4) Uani d . 1
H H4 -0.1212 0.8193 0.5280 0.053 Uiso calc R 1
C C5 -0.08275(13) 0.74460(13) 0.61507(10) 0.0476(4) Uani d . 1
C C6 -0.11011(14) 0.67034(14) 0.65272(10) 0.0537(5) Uani d . 1
C C7 -0.03165(12) 0.72007(12) 0.49022(9) 0.0407(4) Uani d . 1
C C8 0.01111(13) 0.63586(14) 0.50228(10) 0.0497(5) Uani d . 1
H H8 -0.0065 0.6009 0.5411 0.060 Uiso calc R 1
C C9 0.07897(14) 0.60230(14) 0.45844(10) 0.0546(5) Uani d . 1
H H9 0.1068 0.5456 0.4681 0.065 Uiso calc R 1
C C10 0.10568(12) 0.65265(13) 0.40029(10) 0.0468(4) Uani d . 1
C C11 0.06575(14) 0.73728(14) 0.38745(10) 0.0539(5) Uani d . 1
H H11 0.0844 0.7726 0.3490 0.065 Uiso calc R 1
C C12 -0.00284(13) 0.76970(13) 0.43251(11) 0.0520(5) Uani d . 1
H H12 -0.0301 0.8268 0.4233 0.062 Uiso calc R 1
C C13 -0.30127(15) 0.56111(16) 0.55133(15) 0.0747(7) Uani d . 1
H H13A -0.3514 0.5931 0.5288 0.112 Uiso calc R 1
H H13B -0.3218 0.5369 0.5957 0.112 Uiso calc R 1
H H13C -0.2809 0.5111 0.5219 0.112 Uiso calc R 1
C C14 -0.25239(14) 0.72532(16) 0.46063(11) 0.0592(5) Uani d . 1
O O1 -0.31089(14) 0.67988(15) 0.43247(11) 0.1018(7) Uani d . 1
O O2 -0.22928(10) 0.80900(11) 0.43621(8) 0.0705(4) Uani d . 1
C C15 -0.2793(2) 0.8401(2) 0.37484(14) 0.0937(9) Uani d . 1
H H15A -0.2718 0.7959 0.3375 0.141 Uiso calc R 1
H H15B -0.2556 0.8992 0.3601 0.141 Uiso calc R 1
H H15C -0.3437 0.8460 0.3861 0.141 Uiso calc R 1
C C16 -0.0798(2) 0.64489(19) 0.72585(12) 0.0784(7) Uani d . 1
H H16A -0.0152 0.6294 0.7255 0.118 Uiso calc R 1
H H16B -0.1149 0.5926 0.7420 0.118 Uiso calc R 1
H H16C -0.0899 0.6965 0.7568 0.118 Uiso calc R 1
C C17 -0.02285(14) 0.81561(16) 0.64571(12) 0.0580(5) Uani d . 1
O O3 0.01710(13) 0.81221(15) 0.70135(9) 0.0916(6) Uani d . 1
O O4 -0.01618(11) 0.88990(10) 0.60347(9) 0.0738(5) Uani d . 1
C C18 0.0413(2) 0.96458(18) 0.62757(19) 0.1000(10) Uani d . 1
H H18A 0.0117 0.9954 0.6662 0.150 Uiso calc R 1
H H18B 0.0508 1.0079 0.5899 0.150 Uiso calc R 1
H H18C 0.0999 0.9404 0.6427 0.150 Uiso calc R 1
O O5 0.17178(10) 0.61088(10) 0.35895(7) 0.0654(4) Uani d . 1
C C19 0.20434(14) 0.65893(15) 0.29970(10) 0.0539(5) Uani d . 1
H H19A 0.2376 0.7142 0.3140 0.065 Uiso calc R 1
H H19B 0.1530 0.6773 0.2699 0.065 Uiso calc R 1
C C20 0.26737(14) 0.59474(15) 0.26075(10) 0.0560(5) Uani d . 1
O O6 0.27135(16) 0.51311(12) 0.26882(10) 0.1018(7) Uani d . 1
O O7 0.31653(11) 0.64013(11) 0.21426(8) 0.0714(5) Uani d . 1
C C21 0.37811(19) 0.58671(19) 0.17019(14) 0.0876(8) Uani d . 1
H H21A 0.4124 0.5439 0.1988 0.131 Uiso calc R 1
H H21B 0.4202 0.6277 0.1466 0.131 Uiso calc R 1
H H21C 0.3426 0.5530 0.1360 0.131 Uiso calc R 1

loop_
_atom_site_aniso_label
_atom_site_aniso_U_11
_atom_site_aniso_U_22
_atom_site_aniso_U_33
_atom_site_aniso_U_12
_atom_site_aniso_U_13
_atom_site_aniso_U_23
N1 0.0626(11) 0.0509(10) 0.0637(11) 0.0027(9) 0.0102(9) 0.0130(9)
C2 0.0419(10) 0.0508(11) 0.0668(13) 0.0049(8) 0.0076(9) -0.0024(10)
C3 0.0385(10) 0.0505(11) 0.0564(11) 0.0047(8) 0.0018(8) -0.0013(9)
C4 0.0451(10) 0.0377(9) 0.0489(10) 0.0038(8) 0.0017(8) -0.0006(8)
C5 0.0460(10) 0.0510(11) 0.0459(10) 0.0085(8) 0.0043(8) -0.0053(8)
C6 0.0555(12) 0.0566(12) 0.0490(11) 0.0116(10) 0.0078(9) -0.0019(9)
C7 0.0388(9) 0.0402(9) 0.0431(9) -0.0041(7) -0.0022(7) -0.0013(7)
C8 0.0536(11) 0.0517(11) 0.0438(10) 0.0071(9) 0.0077(8) 0.0100(8)
C9 0.0603(12) 0.0526(11) 0.0508(11) 0.0131(9) 0.0076(9) 0.0076(9)
C10 0.0422(10) 0.0521(11) 0.0461(10) -0.0008(8) 0.0029(8) -0.0002(8)
C11 0.0556(11) 0.0509(11) 0.0552(11) -0.0074(9) 0.0097(9) 0.0125(9)
C12 0.0527(11) 0.0399(10) 0.0634(12) 0.0004(8) 0.0060(10) 0.0081(9)
C13 0.0542(13) 0.0632(14) 0.1066(19) -0.0095(11) 0.0071(13) 0.0049(13)
C14 0.0421(11) 0.0728(15) 0.0627(13) 0.0032(10) 0.0006(10) 0.0031(11)
O1 0.0830(12) 0.1213(16) 0.1009(14) -0.0296(12) -0.0383(11) 0.0180(12)
O2 0.0624(9) 0.0761(11) 0.0732(10) 0.0091(8) -0.0073(8) 0.0188(8)
C15 0.0859(19) 0.116(2) 0.0790(17) 0.0253(17) -0.0100(14) 0.0328(16)
C16 0.0936(18) 0.0880(17) 0.0536(13) 0.0114(14) 0.0019(12) 0.0124(12)
C17 0.0497(11) 0.0688(14) 0.0554(12) 0.0045(10) 0.0047(10) -0.0170(11)
O3 0.0871(12) 0.1310(17) 0.0567(10) -0.0258(11) -0.0117(9) -0.0127(10)
O4 0.0735(10) 0.0485(9) 0.0994(12) -0.0028(7) -0.0194(9) -0.0106(8)
C18 0.092(2) 0.0614(15) 0.147(3) -0.0135(14) -0.0185(19) -0.0289(17)
O5 0.0699(9) 0.0678(9) 0.0584(9) 0.0141(7) 0.0254(7) 0.0143(7)
C19 0.0487(11) 0.0620(12) 0.0511(11) -0.0111(9) 0.0068(9) 0.0028(9)
C20 0.0583(12) 0.0612(13) 0.0486(11) -0.0130(10) 0.0093(9) 0.0010(9)
O6 0.1421(18) 0.0618(11) 0.1014(14) 0.0012(11) 0.0709(13) 0.0084(9)
O7 0.0721(10) 0.0701(10) 0.0720(10) -0.0130(8) 0.0297(8) 0.0044(8)
C21 0.0908(18) 0.0910(18) 0.0809(17) -0.0118(15) 0.0459(15) -0.0067(14)

loop_
_atom_type_symbol
_atom_type_description
_atom_type_scat_dispersion_real
_atom_type_scat_dispersion_imag
_atom_type_scat_source
C C 0.0033 0.0016 'International Tables Vol C Tables 4.2.6.8 and 6.1.1.4'
H H 0.0000 0.0000 'International Tables Vol C Tables 4.2.6.8 and 6.1.1.4'
N N 0.0061 0.0033 'International Tables Vol C Tables 4.2.6.8 and 6.1.1.4'
O O 0.0106 0.0060 'International Tables Vol C Tables 4.2.6.8 and 6.1.1.4'

loop_
_geom_angle_atom_site_label_1
_geom_angle_atom_site_label_2
_geom_angle_atom_site_label_3
_geom_angle
C6 N1 C2 123.87(18)
C6 N1 H1 118.2(18)
C2 N1 H1 115.8(18)
C3 C2 N1 118.96(19)
C3 C2 C13 127.4(2)
N1 C2 C13 113.64(19)
C2 C3 C14 121.07(18)
C2 C3 C4 120.59(17)
C14 C3 C4 118.24(17)
C5 C4 C3 110.74(15)
C5 C4 C7 110.82(14)
C3 C4 C7 110.13(14)
C5 C4 H4 108.4
C3 C4 H4 108.4
C7 C4 H4 108.4
C6 C5 C17 121.28(19)
C6 C5 C4 120.29(17)
C17 C5 C4 118.35(17)
C5 C6 N1 119.24(19)
C5 C6 C16 126.8(2)
N1 C6 C16 113.91(19)
C12 C7 C8 117.05(16)
C12 C7 C4 122.21(16)
C8 C7 C4 120.71(16)
C9 C8 C7 121.87(17)
C9 C8 H8 119.1
C7 C8 H8 119.1
C8 C9 C10 120.02(18)
C8 C9 H9 120.0
C10 C9 H9 120.0
C11 C10 O5 125.45(17)
C11 C10 C9 119.60(17)
O5 C10 C9 114.95(17)
C10 C11 C12 119.30(17)
C10 C11 H11 120.4
C12 C11 H11 120.4
C7 C12 C11 122.15(18)
C7 C12 H12 118.9
C11 C12 H12 118.9
C2 C13 H13A 109.5
C2 C13 H13B 109.5
H13A C13 H13B 109.5
C2 C13 H13C 109.5
H13A C13 H13C 109.5
H13B C13 H13C 109.5
O1 C14 O2 121.1(2)
O1 C14 C3 126.9(2)
O2 C14 C3 111.97(19)
C14 O2 C15 115.9(2)
O2 C15 H15A 109.5
O2 C15 H15B 109.5
H15A C15 H15B 109.5
O2 C15 H15C 109.5
H15A C15 H15C 109.5
H15B C15 H15C 109.5
C6 C16 H16A 109.5
C6 C16 H16B 109.5
H16A C16 H16B 109.5
C6 C16 H16C 109.5
H16A C16 H16C 109.5
H16B C16 H16C 109.5
O3 C17 O4 121.5(2)
O3 C17 C5 127.2(2)
O4 C17 C5 111.32(18)
C17 O4 C18 116.7(2)
O4 C18 H18A 109.5
O4 C18 H18B 109.5
H18A C18 H18B 109.5
O4 C18 H18C 109.5
H18A C18 H18C 109.5
H18B C18 H18C 109.5
C10 O5 C19 118.34(15)
O5 C19 C20 107.20(17)
O5 C19 H19A 110.3
C20 C19 H19A 110.3
O5 C19 H19B 110.3
C20 C19 H19B 110.3
H19A C19 H19B 108.5
O6 C20 O7 123.8(2)
O6 C20 C19 125.38(19)
O7 C20 C19 110.80(19)
C20 O7 C21 117.30(18)
O7 C21 H21A 109.5
O7 C21 H21B 109.5
H21A C21 H21B 109.5
O7 C21 H21C 109.5
H21A C21 H21C 109.5
H21B C21 H21C 109.5

loop_
_geom_bond_atom_site_label_1
_geom_bond_atom_site_label_2
_geom_bond_distance
N1 C6 1.376(3)
N1 C2 1.382(3)
N1 H1 0.80(3)
C2 C3 1.344(3)
C2 C13 1.503(3)
C3 C14 1.466(3)
C3 C4 1.524(3)
C4 C5 1.521(3)
C4 C7 1.529(2)
C4 H4 0.9800
C5 C6 1.348(3)
C5 C17 1.462(3)
C6 C16 1.503(3)
C7 C12 1.375(3)
C7 C8 1.382(3)
C8 C9 1.375(3)
C8 H8 0.9300
C9 C10 1.378(3)
C9 H9 0.9300
C10 C11 1.372(3)
C10 O5 1.376(2)
C11 C12 1.391(3)
C11 H11 0.9300
C12 H12 0.9300
C13 H13A 0.9600
C13 H13B 0.9600
C13 H13C 0.9600
C14 O1 1.197(3)
C14 O2 1.336(3)
O2 C15 1.444(3)
C15 H15A 0.9600
C15 H15B 0.9600
C15 H15C 0.9600
C16 H16A 0.9600
C16 H16B 0.9600
C16 H16C 0.9600
C17 O3 1.206(3)
C17 O4 1.343(3)
O4 C18 1.436(3)
C18 H18A 0.9600
C18 H18B 0.9600
C18 H18C 0.9600
O5 C19 1.404(2)
C19 C20 1.495(3)
C19 H19A 0.9700
C19 H19B 0.9700
C20 O6 1.189(3)
C20 O7 1.310(2)
O7 C21 1.445(3)
C21 H21A 0.9600
C21 H21B 0.9600
C21 H21C 0.9600

loop_
_geom_hbond_atom_site_label_D
_geom_hbond_atom_site_label_H
_geom_hbond_atom_site_label_A
_geom_hbond_site_symmetry_A
_geom_hbond_distance_DH
_geom_hbond_distance_HA
_geom_hbond_distance_DA
_geom_hbond_angle_DHA
_geom_hbond_publ_flag
N1 H1 O6 5_566 0.80(3) 2.28(3) 3.053(3) 163(2) yes
C4 H4 O2 . 0.98 2.35 2.715(2) 101 yes
C4 H4 O4 . 0.98 2.32 2.690(2) 101 yes
C13 H13A O1 . 0.96 2.29 2.839(3) 115 yes
C18 H18C O1 4_566 0.96 2.59 3.196(4) 121 yes
C19 H19B O3 7_575 0.97 2.36 3.316(3) 167 yes

loop_
_geom_torsion_atom_site_label_1
_geom_torsion_atom_site_label_2
_geom_torsion_atom_site_label_3
_geom_torsion_atom_site_label_4
_geom_torsion
C6 N1 C2 C3 12.0(3)
C6 N1 C2 C13 -167.00(19)
N1 C2 C3 C14 -175.71(18)
C13 C2 C3 C14 3.1(3)
N1 C2 C3 C4 8.0(3)
C13 C2 C3 C4 -173.17(19)
C2 C3 C4 C5 -24.9(2)
C14 C3 C4 C5 158.71(17)
C2 C3 C4 C7 98.0(2)
C14 C3 C4 C7 -78.4(2)
C3 C4 C5 C6 25.3(2)
C7 C4 C5 C6 -97.2(2)
C3 C4 C5 C17 -157.79(16)
C7 C4 C5 C17 79.69(19)
C17 C5 C6 N1 174.28(17)
C4 C5 C6 N1 -8.9(3)
C17 C5 C6 C16 -5.1(3)
C4 C5 C6 C16 171.69(19)
C2 N1 C6 C5 -11.5(3)
C2 N1 C6 C16 167.95(19)
C5 C4 C7 C12 -133.65(18)
C3 C4 C7 C12 103.5(2)
C5 C4 C7 C8 48.6(2)
C3 C4 C7 C8 -74.3(2)
C12 C7 C8 C9 -0.5(3)
C4 C7 C8 C9 177.35(18)
C7 C8 C9 C10 -0.5(3)
C8 C9 C10 C11 1.6(3)
C8 C9 C10 O5 -177.86(18)
O5 C10 C11 C12 177.71(18)
C9 C10 C11 C12 -1.6(3)
C8 C7 C12 C11 0.4(3)
C4 C7 C12 C11 -177.41(17)
C10 C11 C12 C7 0.6(3)
C2 C3 C14 O1 -13.4(3)
C4 C3 C14 O1 163.0(2)
C2 C3 C14 O2 166.90(18)
C4 C3 C14 O2 -16.7(3)
O1 C14 O2 C15 0.3(3)
C3 C14 O2 C15 179.98(19)
C6 C5 C17 O3 9.7(3)
C4 C5 C17 O3 -167.1(2)
C6 C5 C17 O4 -170.14(18)
C4 C5 C17 O4 13.0(2)
O3 C17 O4 C18 0.5(3)
C5 C17 O4 C18 -179.68(19)
C11 C10 O5 C19 2.2(3)
C9 C10 O5 C19 -178.38(18)
C10 O5 C19 C20 -174.33(16)
O5 C19 C20 O6 16.3(3)
O5 C19 C20 O7 -165.69(17)
O6 C20 O7 C21 0.7(3)
C19 C20 O7 C21 -177.4(2)

loop_
_cod_related_entry_id
_cod_related_entry_database
_cod_related_entry_code
1 ChemSpider 21126255
